data_7160667
loop_
_publ_author_name
'Chang, Meng-Yang'
'Ho, Chin-Huey'

_publ_section_title
;
 One-pot synthesis of sulfonyl benzotropones.
;
_journal_issue 34
_journal_name_full 'Organic &amp; biomolecular chemistry'
_journal_page_first 7780
_journal_page_last 7785
_journal_paper_doi 10.1039/d5ob01123j
_journal_volume 23
_journal_year 2025
_chemical_formula_moiety 'C31 H32 O5 S2'
_chemical_formula_sum 'C31 H32 O5 S2'
_chemical_formula_weight 548.68
_space_group_crystal_system monoclinic
_space_group_IT_number 14
_space_group_name_Hall '-P 2ybc'
_space_group_name_H-M_alt 'P 1 21/c 1'
_atom_sites_solution_hydrogens geom
_audit_creation_date 2022-10-31
_audit_creation_method
;
Olex2 1.5
(compiled 2022.04.07 svn.rca3783a0 for OlexSys, GUI svn.r6498)
;
_audit_update_record
;
2023-02-25 deposited with the CCDC.	2025-08-11 downloaded from the CCDC.
;
_cell_angle_alpha 90
_cell_angle_beta 92.616(2)
_cell_angle_gamma 90
_cell_formula_units_Z 4
_cell_length_a 9.4021(2)
_cell_length_b 7.89070(10)
_cell_length_c 36.9561(7)
_cell_measurement_reflns_used 27339
_cell_measurement_temperature 130(2)
_cell_measurement_theta_max 26.9450
_cell_measurement_theta_min 2.1580
_cell_volume 2738.88(9)
_computing_cell_refinement 'CrysAlisPro 1.171.41.123a (Rigaku OD, 2022)'
_computing_data_collection 'CrysAlisPro 1.171.41.123a (Rigaku OD, 2022)'
_computing_data_reduction 'CrysAlisPro 1.171.41.123a (Rigaku OD, 2022)'
_computing_molecular_graphics 'Olex2 1.5 (Dolomanov et al., 2009)'
_computing_publication_material 'Olex2 1.5 (Dolomanov et al., 2009)'
_computing_structure_refinement 'SHELXL 2018/3 (Sheldrick, 2015)'
_computing_structure_solution 'SHELXT 2018/2 (Sheldrick, 2018)'
_diffrn_ambient_temperature 130(2)
_diffrn_detector 'Hybrid Pixel Array Detector'
_diffrn_detector_area_resol_mean 10.0000
_diffrn_measured_fraction_theta_full 0.992
_diffrn_measured_fraction_theta_max 0.992
_diffrn_measurement_details
;
List of Runs (angles in degrees, time in seconds):

  # Type    Start    End  Width  t~exp~   \w     \q     \k     \f   Frames
#--------------------------------------------------------------------------
  1  \w    -17.00 100.00   0.50   30.49    --   10.60  82.00 -90.00  234
  2  \w    -79.00  36.00   0.50   30.49    --   10.60 -77.00 150.00  230
  3  \w    -17.00 100.00   0.50   30.49    --   10.60  82.00 120.00  234
  4  \w    -17.00 100.00   0.50   30.49    --   10.60  82.00 -30.00  234
  5  \w    -17.00 100.00   0.50   30.49    --   10.60  82.00-120.00  234
  6  \w    -79.00  41.00   0.50   30.49    --   10.60 -57.00  60.00  240
  7  \w    -79.00  41.00   0.50   30.49    --   10.60 -57.00 -30.00  240
  8  \w    -17.00  70.00   0.50   30.49    --   10.60  82.00  30.00  174
  9  \w    -18.00  18.00   0.50   30.49    --   10.60  57.00 -90.00   72
 10  \w     57.00  99.00   0.50   30.49    --   10.60  57.00 -90.00   84
 11  \w    -15.00  47.00   0.50   30.49    --   10.60  77.00   0.00  124
 12  \w   -100.00  13.00   0.50   30.49    --  -10.90 -82.00  60.00  226
 13  \w     25.00  66.00   0.50   30.49    --  -10.90  77.00-120.00   82
 14  \w    -15.00  11.00   0.50   30.49    --  -10.90 -82.00-180.00   52
 15  \w    -85.00 -47.00   0.50   30.49    --  -10.90 -82.00-180.00   76
 16  \w      0.00  46.00   0.50   30.49    --  -10.90  76.00 171.46   92
;
_diffrn_measurement_device 'four-circle diffractometer'
_diffrn_measurement_device_type 'XtaLAB Pro II AFC12 (RINC): Kappa single'
_diffrn_measurement_method '\w scans'
_diffrn_orient_matrix_type 'CrysAlisPro convention (1999,Acta A55,543-557)'
_diffrn_orient_matrix_UB_11 -0.0546852000
_diffrn_orient_matrix_UB_12 0.0250550000
_diffrn_orient_matrix_UB_13 0.0114670000
_diffrn_orient_matrix_UB_21 0.0426366000
_diffrn_orient_matrix_UB_22 -0.0256888000
_diffrn_orient_matrix_UB_23 0.0153520000
_diffrn_orient_matrix_UB_31 0.0299333000
_diffrn_orient_matrix_UB_32 0.0824452000
_diffrn_orient_matrix_UB_33 0.0012951000
_diffrn_radiation_monochromator mirror
_diffrn_radiation_probe x-ray
_diffrn_radiation_type 'Mo K\a'
_diffrn_radiation_wavelength 0.71073
_diffrn_reflns_av_R_equivalents 0.0513
_diffrn_reflns_av_unetI/netI 0.0241
_diffrn_reflns_Laue_measured_fraction_full 0.992
_diffrn_reflns_Laue_measured_fraction_max 0.992
_diffrn_reflns_limit_h_max 11
_diffrn_reflns_limit_h_min -11
_diffrn_reflns_limit_k_max 8
_diffrn_reflns_limit_k_min -9
_diffrn_reflns_limit_l_max 43
_diffrn_reflns_limit_l_min -43
_diffrn_reflns_number 54331
_diffrn_reflns_point_group_measured_fraction_full 0.992
_diffrn_reflns_point_group_measured_fraction_max 0.992
_diffrn_reflns_theta_full 24.997
_diffrn_reflns_theta_max 24.997
_diffrn_reflns_theta_min 2.168
_diffrn_source 'micro-focus sealed X-ray tube'
_diffrn_source_type 'Rigaku (Mo) X-ray Source'
_exptl_absorpt_coefficient_mu 0.234
_exptl_absorpt_correction_T_max 1.00000
_exptl_absorpt_correction_T_min 0.49989
_exptl_absorpt_correction_type multi-scan
_exptl_absorpt_process_details
;
CrysAlisPro 1.171.41.123a (Rigaku Oxford Diffraction, 2022)
Empirical absorption correction using spherical harmonics,
implemented in SCALE3 ABSPACK scaling algorithm.
;
_exptl_crystal_colour colourless
_exptl_crystal_colour_primary colourless
_exptl_crystal_density_diffrn 1.331
_exptl_crystal_description block
_exptl_crystal_F_000 1160
_exptl_crystal_size_max 0.4
_exptl_crystal_size_mid 0.3
_exptl_crystal_size_min 0.3
_refine_diff_density_max 0.731
_refine_diff_density_min -0.436
_refine_diff_density_rms 0.073
_refine_ls_extinction_method none
_refine_ls_goodness_of_fit_ref 1.106
_refine_ls_hydrogen_treatment constr
_refine_ls_matrix_type full
_refine_ls_number_parameters 383
_refine_ls_number_reflns 4786
_refine_ls_number_restraints 209
_refine_ls_restrained_S_all 1.144
_refine_ls_R_factor_all 0.0714
_refine_ls_R_factor_gt 0.0648
_refine_ls_shift/su_max 0.001
_refine_ls_shift/su_mean 0.000
_refine_ls_structure_factor_coef Fsqd
_refine_ls_weighting_details 'w=1/[\s^2^(Fo^2^)+(0.0579P)^2^+6.6936P] where P=(Fo^2^+2Fc^2^)/3'
_refine_ls_weighting_scheme calc
_refine_ls_wR_factor_gt 0.1597
_refine_ls_wR_factor_ref 0.1631
_reflns_Friedel_coverage 0.000
_reflns_number_gt 4220
_reflns_number_total 4786
_reflns_threshold_expression 'I > 2\s(I)'
_cod_data_source_file d5ob01123j2.cif
_cod_data_source_block k11110-myc-g(chv914)_auto
_cod_depositor_comments 'Adding full bibliography for 7160667--7160674.cif.'
_cod_database_code 7160667
_shelx_shelxl_version_number 2018/3
_shelx_space_group_comment
;
The symmetry employed for this shelxl refinement is uniquely defined
by the following loop, which should always be used as a source of
symmetry information in preference to the above space-group names.
They are only intended as comments.
;
_olex2_refinement_description
;
1. Fixed Uiso
 At 1.2 times of:
  All C(H) groups, All C(H,H) groups
 At 1.5 times of:
  All C(H,H,H) groups
2. Restrained distances
 C25-C28 \\sim C25-C35A
 with sigma of 0.02
 C31-C29 \\sim C38A-C36A
 with sigma of 0.04
 C31-C30 \\sim C38A-C37A
 with sigma of 0.02
 C30-C28 \\sim C37A-C35A
 with sigma of 0.04
 C25-C29 \\sim C25-C36A
 with sigma of 0.04
 C30-C29 \\sim C37A-C36A
 with sigma of 0.02
 C28-C29 \\sim C35A-C36A
 with sigma of 0.02
3. Rigid bond restraints
 C38A, C37A, C36A, C35A
 with sigma for 1-2 distances of 0.01 and sigma for 1-3 distances of 0.01
 C31, C29, C28, C30
 with sigma for 1-2 distances of 0.01 and sigma for 1-3 distances of 0.01
 C38A, C35A, C36A, C37A
 with sigma for 1-2 distances of 0.01 and sigma for 1-3 distances of 0.01
4. Uiso/Uaniso restraints and constraints
Uanis(C3) \\sim Ueq, Uanis(C9) \\sim Ueq, Uanis(C11) \\sim Ueq, Uanis(C4) \\sim
Ueq, Uanis(C2) \\sim Ueq, Uanis(C10) \\sim Ueq, Uanis(C1) \\sim Ueq, Uanis(C5)
\\sim Ueq, Uanis(C6) \\sim Ueq, Uanis(C8) \\sim Ueq, Uanis(C7) \\sim Ueq,
Uanis(C27) \\sim Ueq, Uanis(C22) \\sim Ueq, Uanis(C12) \\sim Ueq, Uanis(C23)
\\sim Ueq, Uanis(C15) \\sim Ueq, Uanis(C17) \\sim Ueq, Uanis(C13) \\sim Ueq,
Uanis(C14) \\sim Ueq, Uanis(C19) \\sim Ueq, Uanis(C18) \\sim Ueq, Uanis(C16)
\\sim Ueq, Uanis(C20) \\sim Ueq, Uanis(C26) \\sim Ueq, Uanis(C25) \\sim Ueq,
Uanis(C24) \\sim Ueq, Uanis(C21) \\sim Ueq, Uanis(C38A) \\sim Ueq, Uanis(C37A)
\\sim Ueq, Uanis(C36A) \\sim Ueq, Uanis(C35A) \\sim Ueq: with sigma of 0.005
and sigma for terminal atoms of 0.005
Uanis(C29) \\sim Ueq: with sigma of 0.005 and sigma for terminal atoms of 0.005
5. Others
 Sof(C38A)=Sof(H38A)=Sof(H38B)=Sof(H38C)=Sof(C37A)=Sof(H37A)=Sof(H37B)=
 Sof(C36A)=Sof(H36A)=Sof(H36B)=Sof(C35A)=Sof(H35A)=Sof(H35B)=1-FVAR(1)
 Sof(C31)=Sof(H31A)=Sof(H31B)=Sof(H31C)=Sof(C30)=Sof(H30A)=Sof(H30B)=Sof(C28)=
 Sof(H28A)=Sof(H28B)=Sof(C29)=Sof(H29A)=Sof(H29B)=FVAR(1)
6.a Secondary CH2 refined with riding coordinates:
 C19(H19A,H19B), C18(H18A,H18B), C20(H20A,H20B), C30(H30A,H30B), C28(H28A,
 H28B), C29(H29A,H29B), C37A(H37A,H37B), C36A(H36A,H36B), C35A(H35A,H35B)
6.b Aromatic/amide H refined with riding coordinates:
 C3(H3), C10(H10), C5(H5), C6(H6), C8(H8), C7(H7), C27(H27), C23(H23),
 C17(H17), C13(H13), C14(H14), C16(H16), C26(H26), C24(H24)
6.c Idealised Me refined as rotating group:
 C21(H21A,H21B,H21C), C31(H31A,H31B,H31C), C38A(H38A,H38B,H38C)
;
_olex2_submission_special_instructions 'No special instructions were received'
_oxdiff_exptl_absorpt_empirical_details
;
Empirical correction (ABSPACK) includes:
- Absorption correction using spherical harmonics
- Frame scaling
;
_oxdiff_exptl_absorpt_empirical_full_max 1.723
_oxdiff_exptl_absorpt_empirical_full_min 0.621

loop_
_space_group_symop_operation_xyz
'x, y, z'
'-x, y+1/2, -z+1/2'
'-x, -y, -z'
'x, -y-1/2, z-1/2'

loop_
_atom_site_label
_atom_site_type_symbol
_atom_site_fract_x
_atom_site_fract_y
_atom_site_fract_z
_atom_site_U_iso_or_equiv
_atom_site_adp_type
_atom_site_occupancy
_atom_site_site_symmetry_order
_atom_site_calc_flag
_atom_site_refinement_flags_posn
_atom_site_refinement_flags_adp
_atom_site_refinement_flags_occupancy
_atom_site_disorder_assembly
_atom_site_disorder_group
S2 S 0.43047(8) 0.95814(10) 0.71339(2) 0.0267(2) Uani 1 1 d . . . . .
S1 S 0.88165(10) 1.11910(11) 0.63365(2) 0.0314(2) Uani 1 1 d . . . . .
O1 O 0.5944(3) 1.0893(3) 0.65626(6) 0.0342(6) Uani 1 1 d . . . . .
O4 O 0.3957(2) 0.8775(3) 0.74668(6) 0.0346(6) Uani 1 1 d . . . . .
O5 O 0.3536(2) 1.1099(3) 0.70329(7) 0.0343(6) Uani 1 1 d . . . . .
O2 O 1.0351(3) 1.1167(3) 0.63468(6) 0.0377(6) Uani 1 1 d . . . . .
O3 O 0.8101(3) 1.2675(3) 0.61956(7) 0.0389(6) Uani 1 1 d . . . . .
C3 C 0.9384(3) 1.0766(4) 0.70443(9) 0.0261(7) Uani 1 1 d . U . . .
H3 H 1.027562 1.092800 0.695106 0.031 Uiso 1 1 calc R U . . .
C9 C 0.8260(3) 0.9993(4) 0.76344(8) 0.0235(7) Uani 1 1 d . U . . .
C11 C 0.6186(3) 1.0003(4) 0.71647(8) 0.0239(7) Uani 1 1 d . U . . .
C4 C 0.9427(3) 1.0522(4) 0.74301(9) 0.0238(7) Uani 1 1 d . U . . .
C2 C 0.8310(3) 1.0807(4) 0.67915(8) 0.0258(7) Uani 1 1 d . U . . .
C10 C 0.6816(3) 0.9711(4) 0.74914(9) 0.0256(7) Uani 1 1 d . U . . .
H10 H 0.621574 0.924051 0.765742 0.031 Uiso 1 1 calc R U . . .
C1 C 0.6753(4) 1.0618(4) 0.68246(9) 0.0271(7) Uani 1 1 d . U . . .
C5 C 1.0756(3) 1.0730(4) 0.76134(9) 0.0297(7) Uani 1 1 d . U . . .
H5 H 1.153648 1.103983 0.748224 0.036 Uiso 1 1 calc R U . . .
C6 C 1.0938(4) 1.0491(5) 0.79799(10) 0.0336(8) Uani 1 1 d . U . . .
H6 H 1.182320 1.068158 0.809557 0.040 Uiso 1 1 calc R U . . .
C8 C 0.8481(4) 0.9705(4) 0.80048(9) 0.0282(7) Uani 1 1 d . U . . .
H8 H 0.772635 0.933086 0.813801 0.034 Uiso 1 1 calc R U . . .
C7 C 0.9798(4) 0.9962(4) 0.81787(9) 0.0299(7) Uani 1 1 d . U . . .
H7 H 0.991961 0.978199 0.842687 0.036 Uiso 1 1 calc R U . . .
C27 C 0.4936(4) 0.6609(5) 0.68070(11) 0.0370(8) Uani 1 1 d . U . . .
H27 H 0.555744 0.641431 0.700571 0.044 Uiso 1 1 calc R U . . .
C22 C 0.4131(3) 0.8090(4) 0.67811(9) 0.0291(7) Uani 1 1 d . U . . .
C12 C 0.8218(4) 0.9395(4) 0.60903(9) 0.0319(8) Uani 1 1 d . U . . .
C23 C 0.3197(4) 0.8394(5) 0.64868(10) 0.0405(9) Uani 1 1 d . U . . .
H23 H 0.266890 0.938998 0.647107 0.049 Uiso 1 1 calc R U . . .
C15 C 0.7417(4) 0.6550(5) 0.56855(10) 0.0384(9) Uani 1 1 d . U . . .
C17 C 0.8987(4) 0.7902(5) 0.61333(10) 0.0399(9) Uani 1 1 d . U . . .
H17 H 0.977089 0.785066 0.629589 0.048 Uiso 1 1 calc R U . . .
C13 C 0.7052(4) 0.9491(5) 0.58529(10) 0.0397(9) Uani 1 1 d . U . . .
H13 H 0.653229 1.049074 0.582779 0.048 Uiso 1 1 calc R U . . .
C14 C 0.6663(4) 0.8060(5) 0.56506(10) 0.0413(9) Uani 1 1 d . U . . .
H14 H 0.587972 0.811708 0.548813 0.050 Uiso 1 1 calc R U . . .
C19 C 0.8198(4) 0.4327(5) 0.52422(11) 0.0446(10) Uani 1 1 d . U . . .
H19A H 0.901236 0.406671 0.540317 0.054 Uiso 1 1 calc R U . . .
H19B H 0.848335 0.520954 0.507767 0.054 Uiso 1 1 calc R U . . .
C18 C 0.7013(5) 0.4996(5) 0.54642(11) 0.0446(10) Uani 1 1 d . U . . .
H18A H 0.671973 0.410913 0.562660 0.054 Uiso 1 1 calc R U . . .
H18B H 0.620315 0.527017 0.530292 0.054 Uiso 1 1 calc R U . . .
C16 C 0.8580(5) 0.6495(5) 0.59330(10) 0.0427(9) Uani 1 1 d . U . . .
H16 H 0.908975 0.549116 0.596360 0.051 Uiso 1 1 calc R U . . .
C20 C 0.7797(5) 0.2750(5) 0.50230(11) 0.0505(11) Uani 1 1 d . U . . .
H20A H 0.753056 0.185723 0.518719 0.061 Uiso 1 1 calc R U . . .
H20B H 0.697468 0.300150 0.486414 0.061 Uiso 1 1 calc R U . . .
C26 C 0.4789(5) 0.5433(6) 0.65294(13) 0.0550(11) Uani 1 1 d . U . . .
H26 H 0.532008 0.443902 0.654249 0.066 Uiso 1 1 calc R U . . .
C25 C 0.3861(6) 0.5713(6) 0.62315(13) 0.0621(13) Uani 1 1 d D U . . .
C24 C 0.3073(5) 0.7187(6) 0.62190(12) 0.0568(12) Uani 1 1 d . U . . .
H24 H 0.243747 0.737181 0.602279 0.068 Uiso 1 1 calc R U . . .
C21 C 0.8981(6) 0.2127(7) 0.47999(14) 0.0700(14) Uani 1 1 d . U . . .
H21A H 0.926620 0.301359 0.464087 0.105 Uiso 1 1 calc R U . . .
H21B H 0.865834 0.116709 0.465910 0.105 Uiso 1 1 calc R U . . .
H21C H 0.977575 0.180023 0.495671 0.105 Uiso 1 1 calc R U . . .
C31 C 0.3541(12) 0.1761(11) 0.5342(2) 0.046(3) Uani 0.513(10) 1 d D U P A 1
H31A H 0.338888 0.075359 0.519979 0.069 Uiso 0.513(10) 1 calc R U P A 1
H31B H 0.453168 0.206087 0.534603 0.069 Uiso 0.513(10) 1 calc R U P A 1
H31C H 0.298433 0.267113 0.523687 0.069 Uiso 0.513(10) 1 calc R U P A 1
C30 C 0.3091(11) 0.1438(10) 0.5731(2) 0.040(2) Uani 0.513(10) 1 d D U P A 1
H30A H 0.206214 0.134314 0.572718 0.048 Uiso 0.513(10) 1 calc R U P A 1
H30B H 0.348108 0.035612 0.581133 0.048 Uiso 0.513(10) 1 calc R U P A 1
C28 C 0.3324(12) 0.4594(11) 0.5901(2) 0.054(3) Uani 0.513(10) 1 d D U P A 1
H28A H 0.232414 0.481158 0.584368 0.065 Uiso 0.513(10) 1 calc R U P A 1
H28B H 0.385762 0.485991 0.568998 0.065 Uiso 0.513(10) 1 calc R U P A 1
C29 C 0.3542(14) 0.2760(12) 0.6006(2) 0.063(3) Uani 0.513(10) 1 d D U P A 1
H29A H 0.454574 0.259546 0.606762 0.075 Uiso 0.513(10) 1 calc R U P A 1
H29B H 0.303007 0.255243 0.622342 0.075 Uiso 0.513(10) 1 calc R U P A 1
C38A C 0.3633(13) 0.1304(18) 0.5475(4) 0.068(4) Uani 0.487(10) 1 d D U P A 2
H38A H 0.334203 0.066914 0.526259 0.102 Uiso 0.487(10) 1 calc R U P A 2
H38B H 0.404680 0.055183 0.565449 0.102 Uiso 0.487(10) 1 calc R U P A 2
H38C H 0.432225 0.214015 0.541267 0.102 Uiso 0.487(10) 1 calc R U P A 2
C37A C 0.2377(11) 0.2157(15) 0.5621(3) 0.058(3) Uani 0.487(10) 1 d D U P A 2
H37A H 0.168760 0.129659 0.567945 0.069 Uiso 0.487(10) 1 calc R U P A 2
H37B H 0.194301 0.286525 0.543205 0.069 Uiso 0.487(10) 1 calc R U P A 2
C36A C 0.2675(10) 0.3246(12) 0.5955(2) 0.046(2) Uani 0.487(10) 1 d D U P A 2
H36A H 0.269927 0.251524 0.616635 0.055 Uiso 0.487(10) 1 calc R U P A 2
H36B H 0.188688 0.402667 0.597720 0.055 Uiso 0.487(10) 1 calc R U P A 2
C35A C 0.4071(12) 0.4280(13) 0.5960(3) 0.051(3) Uani 0.487(10) 1 d D U P A 2
H35A H 0.487690 0.357822 0.603675 0.061 Uiso 0.487(10) 1 calc R U P A 2
H35B H 0.423469 0.473409 0.572166 0.061 Uiso 0.487(10) 1 calc R U P A 2

loop_
_atom_site_aniso_label
_atom_site_aniso_U_11
_atom_site_aniso_U_22
_atom_site_aniso_U_33
_atom_site_aniso_U_23
_atom_site_aniso_U_13
_atom_site_aniso_U_12
S2 0.0220(4) 0.0221(4) 0.0358(5) -0.0035(3) -0.0011(3) 0.0016(3)
S1 0.0399(5) 0.0244(4) 0.0297(4) 0.0025(3) 0.0012(3) -0.0083(4)
O1 0.0326(13) 0.0331(14) 0.0361(13) 0.0057(11) -0.0067(10) -0.0021(11)
O4 0.0262(12) 0.0401(15) 0.0375(13) 0.0001(11) 0.0020(10) -0.0012(11)
O5 0.0262(12) 0.0223(12) 0.0540(15) -0.0041(11) -0.0028(10) 0.0058(10)
O2 0.0378(14) 0.0384(15) 0.0375(14) 0.0010(11) 0.0068(10) -0.0133(12)
O3 0.0531(16) 0.0253(13) 0.0378(14) 0.0081(10) -0.0042(11) -0.0068(12)
C3 0.0258(16) 0.0150(14) 0.0377(17) -0.0002(13) 0.0035(13) -0.0042(12)
C9 0.0209(14) 0.0165(14) 0.0331(16) -0.0016(12) -0.0006(12) 0.0015(12)
C11 0.0223(15) 0.0157(14) 0.0336(16) -0.0020(12) -0.0001(12) 0.0002(12)
C4 0.0233(15) 0.0142(14) 0.0338(16) -0.0021(12) 0.0003(12) 0.0006(12)
C2 0.0315(16) 0.0153(14) 0.0307(16) 0.0010(12) 0.0019(13) -0.0010(13)
C10 0.0246(15) 0.0207(15) 0.0316(16) -0.0008(13) 0.0041(12) -0.0011(13)
C1 0.0333(17) 0.0156(15) 0.0323(16) -0.0014(12) -0.0007(13) 0.0015(13)
C5 0.0242(15) 0.0248(17) 0.0400(18) 0.0003(14) 0.0015(13) -0.0015(13)
C6 0.0275(16) 0.0321(18) 0.0404(18) -0.0009(15) -0.0062(14) 0.0006(15)
C8 0.0280(16) 0.0243(16) 0.0323(17) 0.0003(13) 0.0016(13) 0.0004(13)
C7 0.0303(16) 0.0258(17) 0.0330(17) -0.0008(13) -0.0037(13) 0.0051(14)
C27 0.0293(17) 0.0272(18) 0.055(2) -0.0048(16) 0.0083(15) 0.0000(14)
C22 0.0277(16) 0.0219(16) 0.0376(17) -0.0046(13) 0.0023(13) -0.0038(13)
C12 0.0434(19) 0.0258(17) 0.0266(16) 0.0014(13) 0.0015(14) -0.0070(15)
C23 0.045(2) 0.0340(19) 0.0416(19) -0.0021(16) -0.0050(16) -0.0076(16)
C15 0.049(2) 0.0338(19) 0.0324(18) -0.0007(15) -0.0009(15) -0.0090(16)
C17 0.052(2) 0.0303(19) 0.0367(19) 0.0031(15) -0.0091(16) -0.0012(17)
C13 0.043(2) 0.0342(19) 0.0412(19) -0.0041(16) -0.0033(15) 0.0008(16)
C14 0.041(2) 0.039(2) 0.043(2) -0.0049(16) -0.0073(16) -0.0025(17)
C19 0.053(2) 0.033(2) 0.047(2) -0.0054(16) -0.0053(17) -0.0078(17)
C18 0.055(2) 0.035(2) 0.043(2) -0.0024(16) -0.0074(17) -0.0096(18)
C16 0.058(2) 0.0271(18) 0.041(2) 0.0012(15) -0.0105(17) 0.0010(17)
C20 0.063(2) 0.038(2) 0.051(2) -0.0098(18) 0.0021(19) -0.0153(19)
C26 0.060(2) 0.034(2) 0.073(3) -0.0113(19) 0.027(2) -0.0013(19)
C25 0.085(3) 0.050(3) 0.053(2) -0.017(2) 0.019(2) -0.021(2)
C24 0.073(3) 0.056(3) 0.042(2) -0.0071(19) -0.0023(19) -0.019(2)
C21 0.078(3) 0.055(3) 0.077(3) -0.027(2) 0.007(2) -0.017(2)
C31 0.087(7) 0.023(4) 0.026(4) 0.003(3) -0.016(4) -0.017(4)
C30 0.056(5) 0.024(4) 0.040(4) -0.003(3) 0.002(4) -0.014(4)
C28 0.057(6) 0.044(5) 0.060(6) -0.017(4) -0.008(5) 0.025(5)
C29 0.079(5) 0.057(4) 0.052(4) 0.004(3) 0.000(4) -0.015(4)
C38A 0.066(5) 0.063(5) 0.075(6) -0.016(4) -0.001(4) -0.002(4)
C37A 0.053(4) 0.054(4) 0.066(4) -0.009(4) 0.003(3) -0.009(3)
C36A 0.043(4) 0.039(4) 0.057(4) -0.015(3) 0.011(3) -0.007(3)
C35A 0.053(4) 0.044(4) 0.056(4) -0.014(3) 0.008(4) -0.005(3)

loop_
_atom_type_symbol
_atom_type_description
_atom_type_scat_dispersion_real
_atom_type_scat_dispersion_imag
_atom_type_scat_source
C C 0.0033 0.0016 'International Tables Vol C Tables 4.2.6.8 and 6.1.1.4'
H H 0.0000 0.0000 'International Tables Vol C Tables 4.2.6.8 and 6.1.1.4'
O O 0.0106 0.0060 'International Tables Vol C Tables 4.2.6.8 and 6.1.1.4'
S S 0.1246 0.1234 'International Tables Vol C Tables 4.2.6.8 and 6.1.1.4'

loop_
_geom_angle_atom_site_label_1
_geom_angle_atom_site_label_2
_geom_angle_atom_site_label_3
_geom_angle
_geom_angle_site_symmetry_1
_geom_angle_site_symmetry_3
_geom_angle_publ_flag
O4 S2 O5 117.35(15) . . ?
O4 S2 C11 106.82(14) . . ?
O4 S2 C22 108.76(16) . . ?
O5 S2 C11 110.09(15) . . ?
O5 S2 C22 109.64(16) . . ?
C22 S2 C11 103.22(15) . . ?
O2 S1 C2 106.34(15) . . ?
O2 S1 C12 107.37(17) . . ?
O3 S1 O2 118.17(16) . . ?
O3 S1 C2 109.73(15) . . ?
O3 S1 C12 109.57(16) . . ?
C12 S1 C2 104.83(15) . . ?
C4 C3 H3 113.6 . . ?
C2 C3 H3 113.6 . . ?
C2 C3 C4 132.8(3) . . ?
C4 C9 C10 125.6(3) . . ?
C8 C9 C4 119.0(3) . . ?
C8 C9 C10 115.3(3) . . ?
C10 C11 S2 114.7(2) . . ?
C10 C11 C1 131.6(3) . . ?
C1 C11 S2 113.6(2) . . ?
C9 C4 C3 125.3(3) . . ?
C5 C4 C3 116.6(3) . . ?
C5 C4 C9 118.0(3) . . ?
C3 C2 S1 115.6(3) . . ?
C3 C2 C1 130.8(3) . . ?
C1 C2 S1 113.6(2) . . ?
C9 C10 H10 114.0 . . ?
C11 C10 C9 132.0(3) . . ?
C11 C10 H10 114.0 . . ?
O1 C1 C11 119.9(3) . . ?
O1 C1 C2 119.9(3) . . ?
C11 C1 C2 120.1(3) . . ?
C4 C5 H5 119.0 . . ?
C6 C5 C4 121.9(3) . . ?
C6 C5 H5 119.0 . . ?
C5 C6 H6 120.0 . . ?
C5 C6 C7 119.9(3) . . ?
C7 C6 H6 120.0 . . ?
C9 C8 H8 119.3 . . ?
C7 C8 C9 121.5(3) . . ?
C7 C8 H8 119.3 . . ?
C6 C7 H7 120.2 . . ?
C8 C7 C6 119.6(3) . . ?
C8 C7 H7 120.2 . . ?
C22 C27 H27 120.8 . . ?
C26 C27 H27 120.8 . . ?
C26 C27 C22 118.4(4) . . ?
C27 C22 S2 118.6(3) . . ?
C23 C22 S2 120.0(3) . . ?
C23 C22 C27 121.4(3) . . ?
C17 C12 S1 118.1(3) . . ?
C13 C12 S1 120.8(3) . . ?
C13 C12 C17 121.1(3) . . ?
C22 C23 H23 120.8 . . ?
C24 C23 C22 118.3(4) . . ?
C24 C23 H23 120.8 . . ?
C14 C15 C18 122.0(3) . . ?
C14 C15 C16 118.0(3) . . ?
C16 C15 C18 120.0(4) . . ?
C12 C17 H17 120.3 . . ?
C16 C17 C12 119.4(3) . . ?
C16 C17 H17 120.3 . . ?
C12 C13 H13 120.7 . . ?
C12 C13 C14 118.6(4) . . ?
C14 C13 H13 120.7 . . ?
C15 C14 C13 121.7(3) . . ?
C15 C14 H14 119.2 . . ?
C13 C14 H14 119.2 . . ?
H19A C19 H19B 107.7 . . ?
C18 C19 H19A 108.8 . . ?
C18 C19 H19B 108.8 . . ?
C18 C19 C20 113.8(3) . . ?
C20 C19 H19A 108.8 . . ?
C20 C19 H19B 108.8 . . ?
C15 C18 H18A 108.8 . . ?
C15 C18 H18B 108.8 . . ?
C19 C18 C15 113.8(3) . . ?
C19 C18 H18A 108.8 . . ?
C19 C18 H18B 108.8 . . ?
H18A C18 H18B 107.7 . . ?
C15 C16 H16 119.4 . . ?
C17 C16 C15 121.2(4) . . ?
C17 C16 H16 119.4 . . ?
C19 C20 H20A 109.0 . . ?
C19 C20 H20B 109.0 . . ?
H20A C20 H20B 107.8 . . ?
C21 C20 C19 112.9(4) . . ?
C21 C20 H20A 109.0 . . ?
C21 C20 H20B 109.0 . . ?
C27 C26 H26 119.4 . . ?
C27 C26 C25 121.2(4) . . ?
C25 C26 H26 119.4 . . ?
C26 C25 C28 133.9(5) . . ?
C26 C25 C35A 107.8(6) . . ?
C24 C25 C26 118.5(4) . . ?
C24 C25 C28 107.2(5) . . ?
C24 C25 C35A 133.4(7) . . ?
C23 C24 C25 122.2(4) . . ?
C23 C24 H24 118.9 . . ?
C25 C24 H24 118.9 . . ?
C20 C21 H21A 109.5 . . ?
C20 C21 H21B 109.5 . . ?
C20 C21 H21C 109.5 . . ?
H21A C21 H21B 109.5 . . ?
H21A C21 H21C 109.5 . . ?
H21B C21 H21C 109.5 . . ?
H31A C31 H31B 109.5 . . ?
H31A C31 H31C 109.5 . . ?
H31B C31 H31C 109.5 . . ?
C30 C31 H31A 109.5 . . ?
C30 C31 H31B 109.5 . . ?
C30 C31 H31C 109.5 . . ?
C31 C30 H30A 108.3 . . ?
C31 C30 H30B 108.3 . . ?
H30A C30 H30B 107.4 . . ?
C29 C30 C31 115.8(7) . . ?
C29 C30 H30A 108.3 . . ?
C29 C30 H30B 108.3 . . ?
C25 C28 H28A 110.1 . . ?
C25 C28 H28B 110.2 . . ?
H28A C28 H28B 108.5 . . ?
C29 C28 C25 107.8(7) . . ?
C29 C28 H28A 110.1 . . ?
C29 C28 H28B 110.2 . . ?
C30 C29 C28 117.6(8) . . ?
C30 C29 H29A 107.9 . . ?
C30 C29 H29B 107.9 . . ?
C28 C29 H29A 107.9 . . ?
C28 C29 H29B 107.9 . . ?
H29A C29 H29B 107.2 . . ?
H38A C38A H38B 109.5 . . ?
H38A C38A H38C 109.5 . . ?
H38B C38A H38C 109.5 . . ?
C37A C38A H38A 109.5 . . ?
C37A C38A H38B 109.5 . . ?
C37A C38A H38C 109.5 . . ?
C38A C37A H37A 108.4 . . ?
C38A C37A H37B 108.4 . . ?
C38A C37A C36A 115.6(9) . . ?
H37A C37A H37B 107.4 . . ?
C36A C37A H37A 108.4 . . ?
C36A C37A H37B 108.4 . . ?
C37A C36A H36A 108.4 . . ?
C37A C36A H36B 108.4 . . ?
C37A C36A C35A 115.7(7) . . ?
H36A C36A H36B 107.4 . . ?
C35A C36A H36A 108.4 . . ?
C35A C36A H36B 108.4 . . ?
C25 C35A C36A 105.2(7) . . ?
C25 C35A H35A 110.7 . . ?
C25 C35A H35B 110.7 . . ?
C36A C35A H35A 110.7 . . ?
C36A C35A H35B 110.7 . . ?
H35A C35A H35B 108.8 . . ?

loop_
_geom_bond_atom_site_label_1
_geom_bond_atom_site_label_2
_geom_bond_distance
_geom_bond_site_symmetry_2
_geom_bond_publ_flag
S2 O4 1.436(3) . ?
S2 O5 1.439(2) . ?
S2 C11 1.799(3) . ?
S2 C22 1.758(3) . ?
S1 O2 1.442(3) . ?
S1 O3 1.436(3) . ?
S1 C2 1.794(3) . ?
S1 C12 1.762(4) . ?
O1 C1 1.224(4) . ?
C3 H3 0.9300 . ?
C3 C4 1.438(4) . ?
C3 C2 1.344(5) . ?
C9 C4 1.422(4) . ?
C9 C10 1.452(4) . ?
C9 C8 1.394(4) . ?
C11 C10 1.340(4) . ?
C11 C1 1.470(5) . ?
C4 C5 1.404(4) . ?
C2 C1 1.482(5) . ?
C10 H10 0.9300 . ?
C5 H5 0.9300 . ?
C5 C6 1.371(5) . ?
C6 H6 0.9300 . ?
C6 C7 1.392(5) . ?
C8 H8 0.9300 . ?
C8 C7 1.383(5) . ?
C7 H7 0.9300 . ?
C27 H27 0.9300 . ?
C27 C22 1.394(5) . ?
C27 C26 1.385(6) . ?
C22 C23 1.387(5) . ?
C12 C17 1.388(5) . ?
C12 C13 1.375(5) . ?
C23 H23 0.9300 . ?
C23 C24 1.375(6) . ?
C15 C14 1.389(6) . ?
C15 C18 1.513(5) . ?
C15 C16 1.393(5) . ?
C17 H17 0.9300 . ?
C17 C16 1.379(5) . ?
C13 H13 0.9300 . ?
C13 C14 1.394(5) . ?
C14 H14 0.9300 . ?
C19 H19A 0.9700 . ?
C19 H19B 0.9700 . ?
C19 C18 1.509(6) . ?
C19 C20 1.523(5) . ?
C18 H18A 0.9700 . ?
C18 H18B 0.9700 . ?
C16 H16 0.9300 . ?
C20 H20A 0.9700 . ?
C20 H20B 0.9700 . ?
C20 C21 1.498(7) . ?
C26 H26 0.9300 . ?
C26 C25 1.391(7) . ?
C25 C24 1.379(7) . ?
C25 C28 1.571(9) . ?
C25 C35A 1.530(9) . ?
C24 H24 0.9300 . ?
C21 H21A 0.9600 . ?
C21 H21B 0.9600 . ?
C21 H21C 0.9600 . ?
C31 H31A 0.9600 . ?
C31 H31B 0.9600 . ?
C31 H31C 0.9600 . ?
C31 C30 1.540(10) . ?
C30 H30A 0.9700 . ?
C30 H30B 0.9700 . ?
C30 C29 1.502(10) . ?
C28 H28A 0.9700 . ?
C28 H28B 0.9700 . ?
C28 C29 1.509(11) . ?
C29 H29A 0.9700 . ?
C29 H29B 0.9700 . ?
C38A H38A 0.9600 . ?
C38A H38B 0.9600 . ?
C38A H38C 0.9600 . ?
C38A C37A 1.482(13) . ?
C37A H37A 0.9700 . ?
C37A H37B 0.9700 . ?
C37A C36A 1.519(11) . ?
C36A H36A 0.9700 . ?
C36A H36B 0.9700 . ?
C36A C35A 1.546(11) . ?
C35A H35A 0.9700 . ?
C35A H35B 0.9700 . ?

loop_
_geom_torsion_atom_site_label_1
_geom_torsion_atom_site_label_2
_geom_torsion_atom_site_label_3
_geom_torsion_atom_site_label_4
_geom_torsion
_geom_torsion_site_symmetry_1
_geom_torsion_site_symmetry_2
_geom_torsion_site_symmetry_3
_geom_torsion_site_symmetry_4
_geom_torsion_publ_flag
S2 C11 C10 C9 -175.2(3) . . . . ?
S2 C11 C1 O1 4.4(4) . . . . ?
S2 C11 C1 C2 -172.0(2) . . . . ?
S2 C22 C23 C24 -179.0(3) . . . . ?
S1 C2 C1 O1 -7.2(4) . . . . ?
S1 C2 C1 C11 169.1(2) . . . . ?
S1 C12 C17 C16 -177.3(3) . . . . ?
S1 C12 C13 C14 176.7(3) . . . . ?
O4 S2 C11 C10 -8.3(3) . . . . ?
O4 S2 C11 C1 172.1(2) . . . . ?
O4 S2 C22 C27 -58.1(3) . . . . ?
O4 S2 C22 C23 121.4(3) . . . . ?
O5 S2 C11 C10 120.2(3) . . . . ?
O5 S2 C11 C1 -59.5(3) . . . . ?
O5 S2 C22 C27 172.4(3) . . . . ?
O5 S2 C22 C23 -8.1(3) . . . . ?
O2 S1 C2 C3 6.8(3) . . . . ?
O2 S1 C2 C1 -174.2(2) . . . . ?
O2 S1 C12 C17 37.2(3) . . . . ?
O2 S1 C12 C13 -140.5(3) . . . . ?
O3 S1 C2 C3 -122.0(3) . . . . ?
O3 S1 C2 C1 56.9(3) . . . . ?
O3 S1 C12 C17 166.7(3) . . . . ?
O3 S1 C12 C13 -11.0(4) . . . . ?
C3 C4 C5 C6 -178.4(3) . . . . ?
C3 C2 C1 O1 171.5(3) . . . . ?
C3 C2 C1 C11 -12.1(5) . . . . ?
C9 C4 C5 C6 -2.1(5) . . . . ?
C9 C8 C7 C6 -1.2(5) . . . . ?
C11 S2 C22 C27 55.1(3) . . . . ?
C11 S2 C22 C23 -125.4(3) . . . . ?
C4 C3 C2 S1 179.1(3) . . . . ?
C4 C3 C2 C1 0.4(6) . . . . ?
C4 C9 C10 C11 -7.2(6) . . . . ?
C4 C9 C8 C7 1.6(5) . . . . ?
C4 C5 C6 C7 2.6(5) . . . . ?
C2 S1 C12 C17 -75.6(3) . . . . ?
C2 S1 C12 C13 106.7(3) . . . . ?
C2 C3 C4 C9 10.2(6) . . . . ?
C2 C3 C4 C5 -173.8(3) . . . . ?
C10 C9 C4 C3 -3.9(5) . . . . ?
C10 C9 C4 C5 -179.9(3) . . . . ?
C10 C9 C8 C7 -178.5(3) . . . . ?
C10 C11 C1 O1 -175.2(3) . . . . ?
C10 C11 C1 C2 8.4(5) . . . . ?
C1 C11 C10 C9 4.4(6) . . . . ?
C5 C6 C7 C8 -0.9(5) . . . . ?
C8 C9 C4 C3 175.9(3) . . . . ?
C8 C9 C4 C5 0.0(4) . . . . ?
C8 C9 C10 C11 172.9(3) . . . . ?
C27 C22 C23 C24 0.4(6) . . . . ?
C27 C26 C25 C24 -0.6(7) . . . . ?
C27 C26 C25 C28 -172.0(7) . . . . ?
C27 C26 C25 C35A 174.0(5) . . . . ?
C22 S2 C11 C10 -122.9(3) . . . . ?
C22 S2 C11 C1 57.5(3) . . . . ?
C22 C27 C26 C25 -0.1(6) . . . . ?
C22 C23 C24 C25 -1.2(7) . . . . ?
C12 S1 C2 C3 120.4(3) . . . . ?
C12 S1 C2 C1 -60.7(3) . . . . ?
C12 C17 C16 C15 0.6(6) . . . . ?
C12 C13 C14 C15 0.5(6) . . . . ?
C17 C12 C13 C14 -0.9(6) . . . . ?
C13 C12 C17 C16 0.4(6) . . . . ?
C14 C15 C18 C19 122.9(4) . . . . ?
C14 C15 C16 C17 -1.1(6) . . . . ?
C18 C15 C14 C13 -179.4(4) . . . . ?
C18 C15 C16 C17 178.8(4) . . . . ?
C18 C19 C20 C21 179.0(4) . . . . ?
C16 C15 C14 C13 0.5(6) . . . . ?
C16 C15 C18 C19 -57.0(5) . . . . ?
C20 C19 C18 C15 179.3(3) . . . . ?
C26 C27 C22 S2 179.6(3) . . . . ?
C26 C27 C22 C23 0.2(6) . . . . ?
C26 C25 C24 C23 1.2(7) . . . . ?
C26 C25 C28 C29 21.4(14) . . . . ?
C26 C25 C35A C36A 112.2(9) . . . . ?
C25 C28 C29 C30 179.5(8) . . . . ?
C24 C25 C28 C29 -150.8(8) . . . . ?
C24 C25 C35A C36A -74.3(11) . . . . ?
C31 C30 C29 C28 45.5(15) . . . . ?
C28 C25 C24 C23 174.8(6) . . . . ?
C38A C37A C36A C35A 38.7(16) . . . . ?
C37A C36A C35A C25 159.0(9) . . . . ?
C35A C25 C24 C23 -171.7(6) . . . . ?
